data_4079760
loop_
_publ_author_name
'Adams, Richard D.'
'Kan, Yuwei'
'Zhang, Qiang'

_publ_section_title
;
 Osmium--Germanium and Osmium--Germanium--Gold Carbonyl Cluster Complexes:
 Syntheses, Structures, Bonding, and Reactivity
;
_journal_issue 24
_journal_name_full Organometallics
_journal_page_first 8639
_journal_paper_doi 10.1021/om301074w
_journal_volume 31
_journal_year 2012
_chemical_formula_sum 'C49 H37 Au Ge O10 Os3 P'
_chemical_formula_weight 1656.91
_chemical_name_systematic
; 
 ? 
;
_space_group_IT_number 15
_symmetry_cell_setting monoclinic
_symmetry_space_group_name_Hall '-C 2yc'
_symmetry_space_group_name_H-M 'C 1 2/c 1'
_atom_sites_solution_hydrogens geom
_atom_sites_solution_primary direct
_atom_sites_solution_secondary difmap
_audit_creation_method SHELXL-97
_cell_angle_alpha 90.00
_cell_angle_beta 105.2990(10)
_cell_angle_gamma 90.00
_cell_formula_units_Z 8
_cell_length_a 25.6478(7)
_cell_length_b 13.3284(4)
_cell_length_c 31.3682(9)
_cell_measurement_reflns_used 9050
_cell_measurement_temperature 294(2)
_cell_measurement_theta_max 24.56
_cell_measurement_theta_min 2.33
_cell_volume 10343.0(5)
_computing_cell_refinement 'SAINT+  V6.45 (Bruker, 2003)'
_computing_data_collection 'SMART V5.632 (Bruker, 2005)'
_computing_data_reduction 'SAINT+  V6.45'
_computing_molecular_graphics 'SHELXTL V6.1 (Sheldrick, 2000)'
_computing_publication_material 'SHELXTL V6.1'
_computing_structure_refinement 'SHELXL-97 (Sheldrick, 1997)'
_computing_structure_solution 'SHELXS-97 (Sheldrick, 1990)'
_diffrn_ambient_temperature 294(2)
_diffrn_measured_fraction_theta_full 0.999
_diffrn_measured_fraction_theta_max 0.999
_diffrn_measurement_device_type 'Bruker SMART APEX CCD diffractometer'
_diffrn_measurement_method 'omega scans'
_diffrn_radiation_monochromator graphite
_diffrn_radiation_source 'fine-focus sealed tube'
_diffrn_radiation_type MoK\a
_diffrn_radiation_wavelength 0.71073
_diffrn_reflns_av_R_equivalents 0.0696
_diffrn_reflns_av_sigmaI/netI 0.0427
_diffrn_reflns_limit_h_max 30
_diffrn_reflns_limit_h_min -30
_diffrn_reflns_limit_k_max 15
_diffrn_reflns_limit_k_min -15
_diffrn_reflns_limit_l_max 37
_diffrn_reflns_limit_l_min -37
_diffrn_reflns_number 62788
_diffrn_reflns_theta_full 25.03
_diffrn_reflns_theta_max 25.03
_diffrn_reflns_theta_min 1.74
_diffrn_standards_decay_% <1
_exptl_absorpt_coefficient_mu 10.829
_exptl_absorpt_correction_T_max 1.000
_exptl_absorpt_correction_T_min 0.628
_exptl_absorpt_correction_type multi-scan
_exptl_absorpt_process_details '(SADABS, Bruker, 1997)'
_exptl_crystal_colour yellow
_exptl_crystal_density_diffrn 2.128
_exptl_crystal_density_method 'not measured'
_exptl_crystal_description plate
_exptl_crystal_F_000 6120
_exptl_crystal_size_max 0.25
_exptl_crystal_size_mid 0.05
_exptl_crystal_size_min 0.05
_refine_diff_density_max 1.332
_refine_diff_density_min -0.735
_refine_diff_density_rms 0.135
_refine_ls_extinction_method none
_refine_ls_goodness_of_fit_ref 1.072
_refine_ls_hydrogen_treatment constr
_refine_ls_matrix_type full
_refine_ls_number_parameters 572
_refine_ls_number_reflns 9143
_refine_ls_number_restraints 0
_refine_ls_restrained_S_all 1.072
_refine_ls_R_factor_all 0.0585
_refine_ls_R_factor_gt 0.0397
_refine_ls_shift/su_max 0.001
_refine_ls_shift/su_mean 0.000
_refine_ls_structure_factor_coef Fsqd
_refine_ls_weighting_details 'calc w=1/[\s^2^(Fo^2^)+(0.0329P)^2^+0.0000P] where P=(Fo^2^+2Fc^2^)/3'
_refine_ls_weighting_scheme calc
_refine_ls_wR_factor_gt 0.0747
_refine_ls_wR_factor_ref 0.0810
_reflns_number_gt 7237
_reflns_number_total 9143
_reflns_threshold_expression >2sigma(I)
_cod_data_source_file om301074w_si_001.cif
_cod_data_source_block 4
_cod_depositor_comments
;
The following automatic conversions were performed:

'_symmetry_cell_setting' value 'Monoclinic' changed to 'monoclinic'
according to /home/saulius/struct/CIF-dictionaries/cif_core.dic
dictionary named 'cif_core.dic' version 2.4.2 from
2011-04-26.

'_exptl_absorpt_correction_type' value 'Multi-Scan'
changed to 'multi-scan' according to
/home/saulius/struct/CIF-dictionaries/cif_core.dic dictionary named
'cif_core.dic' version 2.4.2 from 2011-04-26.

Automatic conversion script
Id: cif_fix_values 1891 2012-01-12 08:04:46Z andrius 
;
_cod_original_sg_symbol_H-M C2/c
_cod_database_code 4079760

loop_
_symmetry_equiv_pos_as_xyz
'x, y, z'
'-x, y, -z+1/2'
'x+1/2, y+1/2, z'
'-x+1/2, y+1/2, -z+1/2'
'-x, -y, -z'
'x, -y, z-1/2'
'-x+1/2, -y+1/2, -z'
'x+1/2, -y+1/2, z-1/2'

loop_
_atom_site_label
_atom_site_type_symbol
_atom_site_fract_x
_atom_site_fract_y
_atom_site_fract_z
_atom_site_U_iso_or_equiv
_atom_site_adp_type
_atom_site_occupancy
_atom_site_symmetry_multiplicity
_atom_site_calc_flag
_atom_site_refinement_flags
Au1 Au 0.075925(13) 0.68904(3) 0.094895(12) 0.05210(11) Uani 1 1 d .
Os1 Os 0.174799(13) 0.65033(3) 0.085812(11) 0.04379(10) Uani 1 1 d .
Os2 Os 0.270393(13) 0.68222(2) 0.156306(11) 0.04406(10) Uani 1 1 d .
Os3 Os 0.280302(13) 0.58610(3) 0.080745(11) 0.04580(10) Uani 1 1 d .
Ge1 Ge 0.17143(4) 0.71909(7) 0.15926(3) 0.0455(2) Uani 1 1 d .
P1 P -0.01241(9) 0.6908(2) 0.09696(8) 0.0577(6) Uani 1 1 d .
C1 C 0.2726(3) 0.4826(6) 0.1277(3) 0.044(2) Uani 1 1 d .
C2 C 0.2715(3) 0.3709(6) 0.1273(3) 0.047(2) Uani 1 1 d .
C3 C 0.2810(3) 0.3211(6) 0.0916(3) 0.054(2) Uani 1 1 d .
H3 H 0.2871 0.3569 0.0680 0.065 Uiso 1 1 calc R
C4 C 0.2814(4) 0.2146(8) 0.0912(4) 0.074(3) Uani 1 1 d .
H4 H 0.2876 0.1803 0.0672 0.089 Uiso 1 1 calc R
C5 C 0.2725(5) 0.1627(8) 0.1263(5) 0.092(4) Uani 1 1 d .
H5 H 0.2728 0.0929 0.1263 0.110 Uiso 1 1 calc R
C6 C 0.2634(5) 0.2133(8) 0.1608(4) 0.089(4) Uani 1 1 d .
H6 H 0.2572 0.1774 0.1844 0.107 Uiso 1 1 calc R
C7 C 0.2630(4) 0.3178(7) 0.1622(3) 0.066(3) Uani 1 1 d .
H7 H 0.2570 0.3510 0.1866 0.079 Uiso 1 1 calc R
C11 C 0.1619(3) 0.5208(7) 0.1092(3) 0.050(2) Uani 1 1 d .
C12 C 0.1295(4) 0.6127(7) 0.0305(3) 0.062(3) Uani 1 1 d .
C13 C 0.1837(3) 0.7808(7) 0.0610(3) 0.053(2) Uani 1 1 d .
C21 C 0.2831(4) 0.7159(7) 0.2167(3) 0.062(3) Uani 1 1 d .
C22 C 0.2742(3) 0.8183(7) 0.1425(3) 0.055(2) Uani 1 1 d .
C23 C 0.3442(4) 0.6590(7) 0.1520(4) 0.064(3) Uani 1 1 d .
C31 C 0.2389(4) 0.5189(7) 0.0300(3) 0.059(2) Uani 1 1 d .
C32 C 0.3475(4) 0.5302(8) 0.0788(3) 0.065(3) Uani 1 1 d .
C33 C 0.2920(3) 0.7101(7) 0.0514(3) 0.054(2) Uani 1 1 d .
C34 C 0.1502(4) 0.6435(7) 0.2048(3) 0.055(2) Uani 1 1 d .
C35 C 0.1772(5) 0.5570(7) 0.2230(3) 0.073(3) Uani 1 1 d .
H35 H 0.2070 0.5350 0.2140 0.087 Uiso 1 1 calc R
C36 C 0.1601(7) 0.5034(9) 0.2546(4) 0.113(5) Uani 1 1 d .
H36 H 0.1784 0.4452 0.2662 0.136 Uiso 1 1 calc R
C37 C 0.1169(7) 0.5337(12) 0.2692(5) 0.128(6) Uani 1 1 d .
H37 H 0.1069 0.4977 0.2912 0.154 Uiso 1 1 calc R
C38 C 0.0885(6) 0.6174(11) 0.2512(4) 0.102(4) Uani 1 1 d .
H38 H 0.0583 0.6376 0.2601 0.123 Uiso 1 1 calc R
C39 C 0.1056(4) 0.6715(8) 0.2197(3) 0.073(3) Uani 1 1 d .
H39 H 0.0865 0.7288 0.2079 0.088 Uiso 1 1 calc R
C40 C 0.1587(3) 0.8596(6) 0.1703(3) 0.050(2) Uani 1 1 d .
C41 C 0.1665(4) 0.8945(8) 0.2129(3) 0.074(3) Uani 1 1 d .
H41 H 0.1786 0.8504 0.2364 0.089 Uiso 1 1 calc R
C42 C 0.1567(5) 0.9948(9) 0.2216(4) 0.097(4) Uani 1 1 d .
H42 H 0.1617 1.0180 0.2504 0.116 Uiso 1 1 calc R
C43 C 0.1392(5) 1.0589(9) 0.1852(5) 0.102(4) Uani 1 1 d .
H43 H 0.1323 1.1260 0.1900 0.123 Uiso 1 1 calc R
C44 C 0.1318(5) 1.0248(8) 0.1423(4) 0.095(4) Uani 1 1 d .
H44 H 0.1215 1.0686 0.1184 0.114 Uiso 1 1 calc R
C45 C 0.1397(4) 0.9283(8) 0.1360(4) 0.074(3) Uani 1 1 d .
H45 H 0.1322 0.9049 0.1071 0.089 Uiso 1 1 calc R
C46 C -0.0284(4) 0.7808(7) 0.1339(3) 0.057(2) Uani 1 1 d .
C47 C -0.0689(4) 0.7672(9) 0.1547(3) 0.081(3) Uani 1 1 d .
H47 H -0.0894 0.7088 0.1493 0.097 Uiso 1 1 calc R
C48 C -0.0800(5) 0.8374(11) 0.1835(4) 0.089(4) Uani 1 1 d .
H48 H -0.1070 0.8252 0.1977 0.107 Uiso 1 1 calc R
C49 C -0.0510(5) 0.9253(11) 0.1912(4) 0.101(4) Uani 1 1 d .
H49 H -0.0588 0.9735 0.2101 0.121 Uiso 1 1 calc R
C50 C -0.0109(5) 0.9416(9) 0.1710(4) 0.099(4) Uani 1 1 d .
H50 H 0.0094 1.0003 0.1767 0.118 Uiso 1 1 calc R
C51 C -0.0003(4) 0.8718(8) 0.1425(4) 0.078(3) Uani 1 1 d .
H51 H 0.0265 0.8852 0.1283 0.093 Uiso 1 1 calc R
C52 C -0.0303(4) 0.5697(8) 0.1137(3) 0.066(3) Uani 1 1 d .
C53 C 0.0077(6) 0.5162(9) 0.1440(4) 0.106(4) Uani 1 1 d .
H53 H 0.0423 0.5421 0.1549 0.127 Uiso 1 1 calc R
C54 C -0.0054(7) 0.4227(11) 0.1586(6) 0.150(7) Uani 1 1 d .
H54 H 0.0199 0.3874 0.1800 0.180 Uiso 1 1 calc R
C55 C -0.0554(9) 0.3839(15) 0.1411(7) 0.165(9) Uani 1 1 d .
H55 H -0.0624 0.3192 0.1491 0.198 Uiso 1 1 calc R
C56 C -0.0949(8) 0.4337(14) 0.1131(6) 0.139(8) Uani 1 1 d .
H56 H -0.1297 0.4078 0.1036 0.167 Uiso 1 1 calc R
C57 C -0.0813(5) 0.5274(10) 0.0985(4) 0.091(4) Uani 1 1 d .
H57 H -0.1076 0.5625 0.0778 0.109 Uiso 1 1 calc R
C58 C -0.0584(4) 0.7114(8) 0.0432(3) 0.066(3) Uani 1 1 d .
C59 C -0.0474(4) 0.6628(9) 0.0078(4) 0.089(4) Uani 1 1 d .
H59 H -0.0172 0.6219 0.0118 0.107 Uiso 1 1 calc R
C60 C -0.0822(6) 0.6756(11) -0.0341(4) 0.112(5) Uani 1 1 d .
H60 H -0.0746 0.6437 -0.0581 0.134 Uiso 1 1 calc R
C61 C -0.1278(5) 0.7347(12) -0.0408(5) 0.114(5) Uani 1 1 d .
H61 H -0.1512 0.7417 -0.0689 0.136 Uiso 1 1 calc R
C62 C -0.1380(5) 0.7821(12) -0.0058(5) 0.120(5) Uani 1 1 d .
H62 H -0.1684 0.8227 -0.0098 0.144 Uiso 1 1 calc R
C63 C -0.1033(5) 0.7706(10) 0.0361(4) 0.095(4) Uani 1 1 d .
H63 H -0.1108 0.8039 0.0598 0.114 Uiso 1 1 calc R
C1S C 0.0285(10) 0.8331(19) 0.9479(8) 0.289(14) Uiso 1 1 d .
H1S1 H -0.0090 0.8190 0.9348 0.434 Uiso 1 1 calc R
H1S2 H 0.0477 0.7715 0.9566 0.434 Uiso 1 1 calc R
H1S3 H 0.0433 0.8670 0.9267 0.434 Uiso 1 1 calc R
C2S C 0.0343(10) 0.9022(19) 0.9898(8) 0.248(12) Uiso 1 1 d .
H2S1 H 0.0278 0.8636 1.0141 0.297 Uiso 1 1 calc R
H2S2 H 0.0704 0.9304 0.9990 0.297 Uiso 1 1 calc R
C3S C -0.0048(11) 0.980(2) 0.9774(7) 0.244(12) Uiso 1 1 d .
H3S1 H -0.0412 0.9546 0.9657 0.293 Uiso 1 1 calc R
H3S2 H 0.0040 1.0276 0.9570 0.293 Uiso 1 1 calc R
O1 O 0.2687(2) 0.5213(4) 0.16455(18) 0.0479(14) Uani 1 1 d .
O11 O 0.1503(2) 0.4470(5) 0.1225(2) 0.0668(18) Uani 1 1 d .
O12 O 0.1019(3) 0.5898(6) -0.0031(2) 0.101(3) Uani 1 1 d .
O13 O 0.1887(3) 0.8563(5) 0.0448(2) 0.075(2) Uani 1 1 d .
O21 O 0.2920(3) 0.7408(6) 0.2532(2) 0.093(3) Uani 1 1 d .
O22 O 0.2785(3) 0.9017(5) 0.1343(2) 0.078(2) Uani 1 1 d .
O23 O 0.3899(3) 0.6603(6) 0.1605(3) 0.088(2) Uani 1 1 d .
O31 O 0.2166(3) 0.4770(6) -0.0013(2) 0.096(3) Uani 1 1 d .
O32 O 0.3880(3) 0.4976(7) 0.0782(3) 0.108(3) Uani 1 1 d .
O33 O 0.3013(3) 0.7836(5) 0.0372(2) 0.0699(19) Uani 1 1 d .

loop_
_atom_site_aniso_label
_atom_site_aniso_U_11
_atom_site_aniso_U_22
_atom_site_aniso_U_33
_atom_site_aniso_U_23
_atom_site_aniso_U_13
_atom_site_aniso_U_12
Au1 0.04261(19) 0.0546(2) 0.0603(2) -0.00286(18) 0.01585(17) -0.00281(16)
Os1 0.04316(18) 0.0469(2) 0.0427(2) -0.00117(16) 0.01365(15) -0.00105(15)
Os2 0.04790(19) 0.03725(19) 0.0464(2) 0.00023(16) 0.01140(16) -0.00223(15)
Os3 0.0498(2) 0.0425(2) 0.0500(2) 0.00416(16) 0.02182(16) 0.00104(16)
Ge1 0.0506(5) 0.0426(5) 0.0459(5) -0.0023(4) 0.0172(4) -0.0017(4)
P1 0.0452(13) 0.0670(17) 0.0629(16) -0.0097(13) 0.0176(12) -0.0079(12)
C1 0.035(4) 0.052(5) 0.044(5) -0.003(4) 0.010(4) 0.004(4)
C2 0.051(5) 0.042(5) 0.050(5) 0.003(4) 0.015(4) 0.013(4)
C3 0.061(6) 0.038(5) 0.066(6) -0.001(5) 0.019(5) 0.005(4)
C4 0.081(7) 0.058(7) 0.087(8) -0.028(6) 0.031(6) 0.007(6)
C5 0.126(10) 0.040(6) 0.120(11) -0.002(7) 0.051(9) 0.011(7)
C6 0.114(10) 0.053(7) 0.107(10) 0.020(7) 0.043(8) -0.005(7)
C7 0.086(7) 0.044(6) 0.071(7) 0.009(5) 0.027(6) 0.007(5)
C11 0.039(5) 0.053(6) 0.060(6) -0.005(5) 0.016(4) -0.004(4)
C12 0.056(6) 0.061(6) 0.064(7) -0.009(5) 0.008(5) -0.008(5)
C13 0.044(5) 0.063(6) 0.050(6) -0.005(5) 0.011(4) 0.006(5)
C21 0.075(7) 0.049(6) 0.055(6) -0.007(5) 0.003(5) 0.005(5)
C22 0.048(5) 0.049(6) 0.067(6) -0.014(5) 0.013(5) -0.005(4)
C23 0.060(6) 0.044(6) 0.094(8) 0.014(5) 0.030(6) 0.000(5)
C31 0.072(6) 0.050(6) 0.059(6) 0.009(5) 0.023(5) 0.005(5)
C32 0.059(6) 0.064(7) 0.080(7) 0.009(6) 0.032(5) 0.007(5)
C33 0.053(5) 0.058(6) 0.052(6) 0.007(5) 0.017(4) 0.001(5)
C34 0.059(6) 0.057(6) 0.047(5) -0.006(5) 0.013(4) -0.007(5)
C35 0.108(8) 0.053(6) 0.069(7) 0.012(5) 0.043(6) 0.004(6)
C36 0.216(16) 0.056(7) 0.087(9) 0.016(7) 0.075(10) 0.011(9)
C37 0.195(17) 0.104(12) 0.130(13) -0.022(11) 0.121(13) -0.050(12)
C38 0.114(11) 0.113(11) 0.105(11) -0.031(9) 0.073(9) -0.032(9)
C39 0.080(7) 0.078(8) 0.072(7) -0.004(6) 0.038(6) -0.010(6)
C40 0.041(5) 0.045(5) 0.066(6) -0.004(5) 0.015(4) -0.002(4)
C41 0.081(7) 0.070(7) 0.064(7) -0.016(6) 0.006(6) 0.011(6)
C42 0.110(10) 0.069(8) 0.112(11) -0.039(8) 0.031(8) -0.006(7)
C43 0.098(9) 0.047(7) 0.150(13) -0.011(8) 0.010(9) 0.000(6)
C44 0.132(11) 0.045(7) 0.089(9) -0.002(6) -0.004(8) -0.013(7)
C45 0.075(7) 0.068(7) 0.080(8) -0.004(6) 0.019(6) 0.003(6)
C46 0.051(5) 0.063(6) 0.058(6) 0.002(5) 0.015(5) 0.006(5)
C47 0.078(7) 0.093(9) 0.076(8) -0.008(7) 0.026(6) -0.007(7)
C48 0.081(8) 0.114(11) 0.085(9) -0.006(8) 0.045(7) 0.025(8)
C49 0.098(10) 0.106(11) 0.095(10) -0.025(8) 0.020(8) 0.016(9)
C50 0.104(10) 0.074(8) 0.123(11) -0.040(8) 0.038(9) -0.003(7)
C51 0.066(7) 0.060(7) 0.109(9) -0.001(7) 0.028(6) -0.003(6)
C52 0.056(6) 0.076(7) 0.073(7) -0.009(6) 0.030(5) -0.013(5)
C53 0.110(10) 0.071(8) 0.131(12) 0.022(8) 0.023(9) -0.029(8)
C54 0.150(15) 0.096(11) 0.198(18) 0.064(12) 0.036(13) -0.020(11)
C55 0.20(2) 0.126(17) 0.20(2) -0.014(15) 0.110(19) -0.095(17)
C56 0.152(17) 0.136(17) 0.156(18) -0.089(14) 0.084(13) -0.084(13)
C57 0.083(8) 0.103(10) 0.094(9) -0.027(8) 0.039(7) -0.040(7)
C58 0.050(6) 0.082(7) 0.066(7) -0.005(6) 0.017(5) -0.003(5)
C59 0.070(7) 0.117(10) 0.082(9) -0.015(8) 0.020(7) 0.001(7)
C60 0.101(10) 0.158(14) 0.073(9) -0.041(9) 0.015(8) -0.018(10)
C61 0.078(9) 0.163(15) 0.085(10) -0.003(10) -0.004(8) -0.020(9)
C62 0.089(9) 0.169(15) 0.082(10) -0.026(10) -0.009(8) 0.024(9)
C63 0.077(8) 0.130(11) 0.074(8) -0.015(8) 0.013(7) 0.016(8)
O1 0.057(3) 0.039(3) 0.050(4) 0.001(3) 0.018(3) 0.004(3)
O11 0.063(4) 0.059(4) 0.079(5) 0.001(4) 0.020(4) -0.009(4)
O12 0.100(6) 0.124(7) 0.061(5) -0.023(5) -0.010(4) -0.015(5)
O13 0.094(5) 0.059(4) 0.080(5) 0.028(4) 0.035(4) 0.010(4)
O21 0.134(7) 0.080(6) 0.055(5) -0.013(4) 0.007(5) 0.012(5)
O22 0.095(5) 0.043(4) 0.100(6) -0.008(4) 0.033(4) -0.029(4)
O23 0.053(4) 0.084(6) 0.126(7) 0.002(5) 0.021(4) -0.004(4)
O31 0.126(7) 0.091(6) 0.065(5) -0.018(5) 0.017(5) -0.005(5)
O32 0.066(5) 0.123(7) 0.148(8) 0.010(6) 0.050(5) 0.022(5)
O33 0.084(5) 0.057(4) 0.071(5) 0.021(4) 0.024(4) -0.011(4)

loop_
_atom_type_symbol
_atom_type_description
_atom_type_scat_dispersion_real
_atom_type_scat_dispersion_imag
_atom_type_scat_source
C C 0.0033 0.0016 'International Tables Vol C Tables 4.2.6.8 and 6.1.1.4'
H H 0.0000 0.0000 'International Tables Vol C Tables 4.2.6.8 and 6.1.1.4'
O O 0.0106 0.0060 'International Tables Vol C Tables 4.2.6.8 and 6.1.1.4'
P P 0.1023 0.0942 'International Tables Vol C Tables 4.2.6.8 and 6.1.1.4'
Ge Ge 0.1547 1.8001 'International Tables Vol C Tables 4.2.6.8 and 6.1.1.4'
Os Os -1.2165 7.6030 'International Tables Vol C Tables 4.2.6.8 and 6.1.1.4'
Au Au -2.0133 8.8022 'International Tables Vol C Tables 4.2.6.8 and 6.1.1.4'

loop_
_geom_angle_atom_site_label_1
_geom_angle_atom_site_label_2
_geom_angle_atom_site_label_3
_geom_angle
_geom_angle_site_symmetry_3
P1 Au1 Os1 168.57(7) .
P1 Au1 Ge1 132.30(7) .
Os1 Au1 Ge1 54.77(2) .
C12 Os1 C13 88.8(4) .
C12 Os1 C11 89.2(4) .
C13 Os1 C11 177.0(3) .
C12 Os1 Ge1 141.5(3) .
C13 Os1 Ge1 94.4(3) .
C11 Os1 Ge1 85.8(3) .
C12 Os1 Au1 77.1(3) .
C13 Os1 Au1 94.9(2) .
C11 Os1 Au1 82.6(2) .
Ge1 Os1 Au1 64.37(2) .
C12 Os1 Os2 160.8(3) .
C13 Os1 Os2 90.5(2) .
C11 Os1 Os2 92.1(2) .
Ge1 Os1 Os2 57.71(2) .
Au1 Os1 Os2 122.067(16) .
C12 Os1 Os3 103.3(3) .
C13 Os1 Os3 91.9(2) .
C11 Os1 Os3 90.7(2) .
Ge1 Os1 Os3 114.87(2) .
Au1 Os1 Os3 173.262(17) .
Os2 Os1 Os3 57.476(12) .
C22 Os2 C21 89.8(4) .
C22 Os2 C23 91.6(4) .
C21 Os2 C23 101.1(4) .
C22 Os2 O1 172.8(3) .
C21 Os2 O1 96.9(3) .
C23 Os2 O1 84.4(3) .
C22 Os2 Ge1 86.3(3) .
C21 Os2 Ge1 80.3(3) .
C23 Os2 Ge1 177.5(3) .
O1 Os2 Ge1 97.56(14) .
C22 Os2 Os3 103.2(3) .
C21 Os2 Os3 159.9(3) .
C23 Os2 Os3 63.8(3) .
O1 Os2 Os3 69.65(14) .
Ge1 Os2 Os3 115.33(2) .
C22 Os2 Os1 92.9(3) .
C21 Os2 Os1 134.0(3) .
C23 Os2 Os1 124.7(3) .
O1 Os2 Os1 84.54(14) .
Ge1 Os2 Os1 54.11(2) .
Os3 Os2 Os1 61.536(12) .
C32 Os3 C31 95.8(4) .
C32 Os3 C33 93.6(4) .
C31 Os3 C33 97.2(4) .
C32 Os3 C1 91.1(4) .
C31 Os3 C1 98.4(3) .
C33 Os3 C1 163.1(4) .
C32 Os3 C23 78.5(4) .
C31 Os3 C23 173.1(3) .
C33 Os3 C23 87.1(3) .
C1 Os3 C23 78.0(3) .
C32 Os3 Os2 120.0(3) .
C31 Os3 Os2 141.6(3) .
C33 Os3 Os2 94.2(3) .
C1 Os3 Os2 69.5(2) .
C23 Os3 Os2 42.7(2) .
C32 Os3 Os1 174.0(3) .
C31 Os3 Os1 82.0(3) .
C33 Os3 Os1 92.2(3) .
C1 Os3 Os1 83.8(2) .
C23 Os3 Os1 103.3(2) .
Os2 Os3 Os1 60.988(12) .
C34 Ge1 C40 105.9(4) .
C34 Ge1 Os1 125.0(3) .
C40 Ge1 Os1 124.4(3) .
C34 Ge1 Os2 113.1(3) .
C40 Ge1 Os2 113.4(2) .
Os1 Ge1 Os2 68.18(2) .
C34 Ge1 Au1 95.5(3) .
C40 Ge1 Au1 96.4(3) .
Os1 Ge1 Au1 60.87(2) .
Os2 Ge1 Au1 129.04(3) .
C46 P1 C52 107.1(4) .
C46 P1 C58 107.3(5) .
C52 P1 C58 104.9(5) .
C46 P1 Au1 115.1(3) .
C52 P1 Au1 109.4(3) .
C58 P1 Au1 112.5(3) .
O1 C1 C2 113.7(7) .
O1 C1 Os3 114.5(6) .
C2 C1 Os3 131.8(6) .
C7 C2 C3 120.0(8) .
C7 C2 C1 121.1(8) .
C3 C2 C1 118.9(8) .
C2 C3 C4 119.5(9) .
C5 C4 C3 119.8(10) .
C6 C5 C4 119.6(10) .
C5 C6 C7 122.0(11) .
C2 C7 C6 119.2(10) .
O11 C11 Os1 174.7(7) .
O12 C12 Os1 180.0(14) .
O13 C13 Os1 177.3(8) .
O21 C21 Os2 176.7(9) .
O22 C22 Os2 177.5(8) .
O23 C23 Os2 160.4(10) .
O23 C23 Os3 126.1(8) .
Os2 C23 Os3 73.5(3) .
O31 C31 Os3 176.1(9) .
O32 C32 Os3 179.0(11) .
O33 C33 Os3 175.0(9) .
C35 C34 C39 116.7(9) .
C35 C34 Ge1 121.9(7) .
C39 C34 Ge1 121.4(8) .
C36 C35 C34 120.3(11) .
C37 C36 C35 121.7(13) .
C38 C37 C36 119.5(13) .
C37 C38 C39 118.9(13) .
C38 C39 C34 122.7(11) .
C41 C40 C45 117.1(9) .
C41 C40 Ge1 120.7(7) .
C45 C40 Ge1 122.2(7) .
C40 C41 C42 121.7(11) .
C41 C42 C43 117.2(11) .
C44 C43 C42 121.6(11) .
C45 C44 C43 118.3(12) .
C44 C45 C40 123.9(11) .
C47 C46 C51 115.9(10) .
C47 C46 P1 123.3(8) .
C51 C46 P1 120.8(8) .
C48 C47 C46 122.2(11) .
C49 C48 C47 119.7(12) .
C50 C49 C48 119.7(12) .
C49 C50 C51 120.1(12) .
C50 C51 C46 122.4(11) .
C53 C52 C57 117.4(11) .
C53 C52 P1 118.8(8) .
C57 C52 P1 123.8(10) .
C52 C53 C54 120.2(13) .
C55 C54 C53 119.3(17) .
C56 C55 C54 123.4(19) .
C55 C56 C57 116.6(17) .
C52 C57 C56 122.8(14) .
C63 C58 C59 118.8(10) .
C63 C58 P1 123.8(9) .
C59 C58 P1 117.4(8) .
C58 C59 C60 119.2(11) .
C61 C60 C59 121.4(13) .
C62 C61 C60 118.7(13) .
C61 C62 C63 120.3(13) .
C58 C63 C62 121.5(12) .
C3S C2S C1S 107(2) .
C2S C3S C3S 94(2) 5_577
C1 O1 Os2 106.3(5) .

loop_
_geom_bond_atom_site_label_1
_geom_bond_atom_site_label_2
_geom_bond_distance
_geom_bond_site_symmetry_2
Au1 P1 2.284(2) .
Au1 Os1 2.6757(5) .
Au1 Ge1 2.7618(10) .
Os1 C12 1.884(10) .
Os1 C13 1.942(10) .
Os1 C11 1.939(10) .
Os1 Ge1 2.5021(9) .
Os1 Os2 2.8671(5) .
Os1 Os3 2.8822(5) .
Os2 C22 1.874(10) .
Os2 C21 1.891(10) .
Os2 C23 1.957(10) .
Os2 O1 2.162(5) .
Os2 Ge1 2.6107(9) .
Os2 Os3 2.7643(5) .
Os3 C32 1.894(10) .
Os3 C31 1.890(11) .
Os3 C33 1.954(10) .
Os3 C1 2.066(8) .
Os3 C23 2.587(11) .
Ge1 C34 1.940(9) .
Ge1 C40 1.948(9) .
P1 C46 1.789(10) .
P1 C52 1.794(11) .
P1 C58 1.805(10) .
C1 O1 1.293(9) .
C1 C2 1.488(11) .
C2 C7 1.369(12) .
C2 C3 1.377(11) .
C3 C4 1.419(12) .
C4 C5 1.367(14) .
C5 C6 1.348(15) .
C6 C7 1.394(13) .
C11 O11 1.138(10) .
C12 O12 1.146(10) .
C13 O13 1.151(10) .
C21 O21 1.153(10) .
C22 O22 1.153(10) .
C23 O23 1.132(10) .
C31 O31 1.143(10) .
C32 O32 1.129(10) .
C33 O33 1.127(10) .
C34 C35 1.388(13) .
C34 C39 1.395(12) .
C35 C36 1.384(13) .
C36 C37 1.365(17) .
C37 C38 1.370(19) .
C38 C39 1.386(15) .
C40 C41 1.377(12) .
C40 C45 1.399(13) .
C41 C42 1.401(14) .
C42 C43 1.402(16) .
C43 C44 1.387(16) .
C44 C45 1.324(14) .
C46 C47 1.377(13) .
C46 C51 1.400(13) .
C47 C48 1.382(14) .
C48 C49 1.375(16) .
C49 C50 1.360(16) .
C50 C51 1.367(14) .
C52 C53 1.369(14) .
C52 C57 1.389(13) .
C53 C54 1.399(16) .
C54 C55 1.36(2) .
C55 C56 1.33(2) .
C56 C57 1.40(2) .
C58 C63 1.365(13) .
C58 C59 1.377(13) .
C59 C60 1.390(15) .
C60 C61 1.380(17) .
C61 C62 1.351(17) .
C62 C63 1.388(15) .
C1S C2S 1.58(3) .
C2S C3S 1.42(3) .
C3S C3S 1.47(4) 5_577
